data_4065093
loop_
_publ_author_name
'Bhattacharya, Papri'
'Krause, Jeanette A.'
'Guan, Hairong'

_publ_section_title
;
 Iron Hydride Complexes Bearing Phosphinite-Based Pincer Ligands:
 Synthesis, Reactivity, and Catalytic Application in Hydrosilylation
 Reactions
;
_journal_issue 17
_journal_name_full Organometallics
_journal_page_first 4720
_journal_paper_doi 10.1021/om2005589
_journal_volume 30
_journal_year 2011
_chemical_formula_moiety 'C20 H32 Fe O4 P2'
_chemical_formula_sum 'C20 H32 Fe O4 P2'
_chemical_formula_weight 454.25
_chemical_name_systematic
; 
 ? 
;
_space_group_IT_number 2
_symmetry_cell_setting triclinic
_symmetry_space_group_name_Hall '-P 1'
_symmetry_space_group_name_H-M 'P -1'
_atom_sites_solution_hydrogens geom
_atom_sites_solution_primary direct
_atom_sites_solution_secondary difmap
_audit_creation_method SHELXL-97
_cell_angle_alpha 82.8460(10)
_cell_angle_beta 87.4780(10)
_cell_angle_gamma 89.9890(10)
_cell_formula_units_Z 4
_cell_length_a 10.7596(2)
_cell_length_b 14.0546(3)
_cell_length_c 14.9506(3)
_cell_measurement_reflns_used 9903
_cell_measurement_temperature 150(2)
_cell_measurement_theta_max 67.55
_cell_measurement_theta_min 2.98
_cell_volume 2241.05(8)
_computing_cell_refinement 'Bruker SAINT v7.66A'
_computing_data_collection 'Bruker SMART v5.634'
_computing_data_reduction 'Bruker SAINT v7.66A'
_computing_molecular_graphics 'Bruker SHELXTL v6.14'
_computing_publication_material 'Bruker SHELXTL v6.14'
_computing_structure_refinement 'Bruker SHELXTL v6.14'
_computing_structure_solution 'Bruker SHELXTL v6.14'
_diffrn_ambient_temperature 150(2)
_diffrn_detector_area_resol_mean 0.83
_diffrn_measured_fraction_theta_full 0.948
_diffrn_measured_fraction_theta_max 0.948
_diffrn_measurement_device_type 'Bruker SMART6000 CCD'
_diffrn_measurement_method '\w scans'
_diffrn_radiation_monochromator graphite
_diffrn_radiation_source 'fine-focus sealed tube'
_diffrn_radiation_type CuK\a
_diffrn_radiation_wavelength 1.54178
_diffrn_reflns_av_R_equivalents 0.0360
_diffrn_reflns_av_sigmaI/netI 0.0432
_diffrn_reflns_limit_h_max 12
_diffrn_reflns_limit_h_min -12
_diffrn_reflns_limit_k_max 16
_diffrn_reflns_limit_k_min -16
_diffrn_reflns_limit_l_max 17
_diffrn_reflns_limit_l_min -17
_diffrn_reflns_number 18941
_diffrn_reflns_theta_full 67.78
_diffrn_reflns_theta_max 67.78
_diffrn_reflns_theta_min 2.98
_exptl_absorpt_coefficient_mu 6.924
_exptl_absorpt_correction_T_max 0.7234
_exptl_absorpt_correction_T_min 0.4904
_exptl_absorpt_correction_type multi-scan
_exptl_absorpt_process_details 'SADABS v2008/1 (Sheldrick)'
_exptl_crystal_colour colorless
_exptl_crystal_density_diffrn 1.346
_exptl_crystal_density_method 'not measured'
_exptl_crystal_description rod
_exptl_crystal_F_000 960
_exptl_crystal_size_max 0.12
_exptl_crystal_size_mid 0.07
_exptl_crystal_size_min 0.05
_refine_diff_density_max 0.378
_refine_diff_density_min -0.279
_refine_diff_density_rms 0.063
_refine_ls_extinction_method none
_refine_ls_goodness_of_fit_ref 1.029
_refine_ls_hydrogen_treatment mixed
_refine_ls_matrix_type full
_refine_ls_number_parameters 509
_refine_ls_number_reflns 7692
_refine_ls_number_restraints 0
_refine_ls_restrained_S_all 1.029
_refine_ls_R_factor_all 0.0388
_refine_ls_R_factor_gt 0.0338
_refine_ls_shift/su_max 0.001
_refine_ls_shift/su_mean 0.000
_refine_ls_structure_factor_coef Fsqd
_refine_ls_weighting_details 'calc w=1/[\s^2^(Fo^2^)+(0.0517P)^2^+0.4651P] where P=(Fo^2^+2Fc^2^)/3'
_refine_ls_weighting_scheme calc
_refine_ls_wR_factor_gt 0.0871
_refine_ls_wR_factor_ref 0.0913
_reflns_number_gt 6878
_reflns_number_total 7692
_reflns_threshold_expression >2\s(I)
_cod_data_source_file om2005589_si_001.cif
_cod_data_source_block 3a
_cod_depositor_comments
;
The following automatic conversions were performed:

'_symmetry_cell_setting' value 'Triclinic' changed to 'triclinic'
according to /home/saulius/struct/CIF-dictionaries/cif_core.dic
dictionary named 'cif_core.dic' version 2.4.1 from 2010-06-29.

Automatic conversion script
Id: cif_fix_values 1715 2011-07-08 13:25:40Z adriana 
;
_cod_original_sg_symbol_H-M P-1
_cod_database_code 4065093

loop_
_symmetry_equiv_pos_as_xyz
'x, y, z'
'-x, -y, -z'

loop_
_atom_site_label
_atom_site_type_symbol
_atom_site_fract_x
_atom_site_fract_y
_atom_site_fract_z
_atom_site_U_iso_or_equiv
_atom_site_adp_type
_atom_site_occupancy
_atom_site_symmetry_multiplicity
_atom_site_calc_flag
_atom_site_refinement_flags
Fe1 Fe 0.49985(3) 0.71667(2) 0.75874(2) 0.01663(9) Uani 1 1 d .
H1 H 0.494(2) 0.6315(17) 0.8200(16) 0.020 Uiso 1 1 d .
P1A P 0.54679(5) 0.62353(4) 0.65592(3) 0.01837(12) Uani 1 1 d .
P2A P 0.38905(5) 0.76854(4) 0.86873(3) 0.01830(12) Uani 1 1 d .
O1A O 0.41713(14) 0.60726(11) 0.60376(10) 0.0243(3) Uani 1 1 d .
O2A O 0.24496(13) 0.72855(11) 0.86325(10) 0.0240(3) Uani 1 1 d .
O22A O 0.49413(17) 0.88241(12) 0.61797(12) 0.0345(4) Uani 1 1 d .
O23A O 0.74582(16) 0.73770(15) 0.83001(13) 0.0430(5) Uani 1 1 d .
C1A C 0.33080(19) 0.67301(15) 0.73090(14) 0.0198(4) Uani 1 1 d .
C2A C 0.3114(2) 0.62537(16) 0.65702(15) 0.0229(5) Uani 1 1 d .
C3A C 0.1949(2) 0.59460(17) 0.63536(16) 0.0286(5) Uani 1 1 d .
H3A H 0.1853 0.5620 0.5841 0.034 Uiso 1 1 calc R
C4A C 0.0932(2) 0.61296(17) 0.69080(17) 0.0298(5) Uani 1 1 d .
H4A H 0.0125 0.5938 0.6766 0.036 Uiso 1 1 calc R
C5A C 0.1075(2) 0.65907(17) 0.76691(16) 0.0272(5) Uani 1 1 d .
H5A H 0.0378 0.6713 0.8049 0.033 Uiso 1 1 calc R
C6A C 0.2261(2) 0.68660(15) 0.78572(15) 0.0212(4) Uani 1 1 d .
C7A C 0.6485(2) 0.67023(17) 0.55843(15) 0.0263(5) Uani 1 1 d .
H7A H 0.6083 0.7304 0.5309 0.032 Uiso 1 1 calc R
C8A C 0.7757(3) 0.7001(3) 0.5859(2) 0.0683(12) Uani 1 1 d .
H8A H 0.8214 0.7342 0.5334 0.102 Uiso 1 1 calc R
H8B H 0.8222 0.6430 0.6091 0.102 Uiso 1 1 calc R
H8C H 0.7654 0.7425 0.6331 0.102 Uiso 1 1 calc R
C9A C 0.6581(4) 0.6051(2) 0.4849(2) 0.0776(14) Uani 1 1 d .
H9A H 0.6997 0.6395 0.4308 0.116 Uiso 1 1 calc R
H9B H 0.5745 0.5856 0.4708 0.116 Uiso 1 1 calc R
H9C H 0.7063 0.5481 0.5058 0.116 Uiso 1 1 calc R
C10A C 0.5929(2) 0.49828(16) 0.68905(16) 0.0269(5) Uani 1 1 d .
H10A H 0.6124 0.4685 0.6327 0.032 Uiso 1 1 calc R
C11A C 0.7096(2) 0.49242(19) 0.7444(2) 0.0403(6) Uani 1 1 d .
H11A H 0.7314 0.4250 0.7610 0.061 Uiso 1 1 calc R
H11B H 0.6935 0.5229 0.7992 0.061 Uiso 1 1 calc R
H11C H 0.7786 0.5255 0.7084 0.061 Uiso 1 1 calc R
C12A C 0.4864(3) 0.44155(17) 0.74133(17) 0.0341(6) Uani 1 1 d .
H12A H 0.5137 0.3759 0.7603 0.051 Uiso 1 1 calc R
H12B H 0.4154 0.4401 0.7026 0.051 Uiso 1 1 calc R
H12C H 0.4616 0.4723 0.7947 0.051 Uiso 1 1 calc R
C13A C 0.3596(2) 0.89776(16) 0.86855(16) 0.0256(5) Uani 1 1 d .
H13A H 0.3208 0.9077 0.9287 0.031 Uiso 1 1 calc R
C14A C 0.2669(2) 0.93128(18) 0.79610(17) 0.0322(5) Uani 1 1 d .
H14A H 0.2552 1.0007 0.7935 0.048 Uiso 1 1 calc R
H14B H 0.1869 0.8985 0.8113 0.048 Uiso 1 1 calc R
H14C H 0.2994 0.9160 0.7373 0.048 Uiso 1 1 calc R
C15A C 0.4787(2) 0.95755(18) 0.85351(19) 0.0348(6) Uani 1 1 d .
H15A H 0.4603 1.0241 0.8625 0.052 Uiso 1 1 calc R
H15B H 0.5126 0.9555 0.7918 0.052 Uiso 1 1 calc R
H15C H 0.5399 0.9315 0.8966 0.052 Uiso 1 1 calc R
C16A C 0.4121(2) 0.72516(17) 0.98790(15) 0.0268(5) Uani 1 1 d .
H16A H 0.3353 0.7420 1.0225 0.032 Uiso 1 1 calc R
C17A C 0.5207(3) 0.7732(2) 1.02701(18) 0.0386(6) Uani 1 1 d .
H17A H 0.5325 0.7429 1.0887 0.058 Uiso 1 1 calc R
H17B H 0.5029 0.8414 1.0278 0.058 Uiso 1 1 calc R
H17C H 0.5965 0.7660 0.9897 0.058 Uiso 1 1 calc R
C18A C 0.4228(3) 0.61620(19) 1.00324(18) 0.0443(7) Uani 1 1 d .
H18A H 0.4199 0.5944 1.0682 0.066 Uiso 1 1 calc R
H18B H 0.5018 0.5968 0.9759 0.066 Uiso 1 1 calc R
H18C H 0.3536 0.5874 0.9755 0.066 Uiso 1 1 calc R
C22A C 0.4955(2) 0.82009(16) 0.67501(15) 0.0227(5) Uani 1 1 d .
C23A C 0.6496(2) 0.73132(17) 0.80086(15) 0.0267(5) Uani 1 1 d .
Fe2 Fe 1.01037(3) 0.78484(2) 0.25770(2) 0.01888(9) Uani 1 1 d .
H2 H 1.004(2) 0.8786(17) 0.2069(16) 0.023 Uiso 1 1 d .
P1B P 1.06114(5) 0.86518(4) 0.36679(4) 0.01959(12) Uani 1 1 d .
P2B P 0.89715(5) 0.73839(4) 0.15288(4) 0.02067(13) Uani 1 1 d .
O1B O 0.93087(14) 0.88885(11) 0.42306(10) 0.0234(3) Uani 1 1 d .
O2B O 0.74934(14) 0.74688(12) 0.18729(10) 0.0250(3) Uani 1 1 d .
O22B O 1.00799(18) 0.59880(13) 0.37220(13) 0.0402(4) Uani 1 1 d .
O23B O 1.26015(16) 0.78019(16) 0.17336(13) 0.0456(5) Uani 1 1 d .
C1B C 0.84123(19) 0.81677(15) 0.30509(14) 0.0188(4) Uani 1 1 d .
C2B C 0.8243(2) 0.86523(15) 0.38038(15) 0.0210(4) Uani 1 1 d .
C3B C 0.7079(2) 0.88940(16) 0.41431(15) 0.0242(5) Uani 1 1 d .
H3B H 0.6997 0.9222 0.4661 0.029 Uiso 1 1 calc R
C4B C 0.6041(2) 0.86441(16) 0.37060(16) 0.0262(5) Uani 1 1 d .
H4B H 0.5237 0.8803 0.3929 0.031 Uiso 1 1 calc R
C5B C 0.6152(2) 0.81649(16) 0.29458(16) 0.0254(5) Uani 1 1 d .
H5B H 0.5439 0.7998 0.2645 0.030 Uiso 1 1 calc R
C6B C 0.7347(2) 0.79387(15) 0.26407(14) 0.0204(4) Uani 1 1 d .
C7B C 1.1483(2) 0.80049(17) 0.45888(15) 0.0263(5) Uani 1 1 d .
H7B H 1.0923 0.7474 0.4874 0.032 Uiso 1 1 calc R
C8B C 1.2657(2) 0.75181(18) 0.42399(17) 0.0322(5) Uani 1 1 d .
H8D H 1.3081 0.7178 0.4751 0.048 Uiso 1 1 calc R
H8E H 1.3216 0.8005 0.3914 0.048 Uiso 1 1 calc R
H8F H 1.2421 0.7060 0.3832 0.048 Uiso 1 1 calc R
C9B C 1.1769(3) 0.8605(2) 0.53397(19) 0.0450(7) Uani 1 1 d .
H9D H 1.2040 0.8183 0.5867 0.068 Uiso 1 1 calc R
H9E H 1.1020 0.8950 0.5507 0.068 Uiso 1 1 calc R
H9F H 1.2432 0.9067 0.5127 0.068 Uiso 1 1 calc R
C10B C 1.1269(2) 0.98729(16) 0.34481(17) 0.0264(5) Uani 1 1 d .
H10B H 1.1285 1.0135 0.4040 0.032 Uiso 1 1 calc R
C11B C 1.2593(2) 0.9903(2) 0.3047(2) 0.0479(8) Uani 1 1 d .
H11D H 1.2860 1.0571 0.2889 0.072 Uiso 1 1 calc R
H11E H 1.2627 0.9577 0.2504 0.072 Uiso 1 1 calc R
H11F H 1.3147 0.9579 0.3491 0.072 Uiso 1 1 calc R
C12B C 1.0425(2) 1.05243(18) 0.28389(18) 0.0333(6) Uani 1 1 d .
H12D H 1.0701 1.1192 0.2814 0.050 Uiso 1 1 calc R
H12E H 0.9565 1.0463 0.3084 0.050 Uiso 1 1 calc R
H12F H 1.0470 1.0334 0.2230 0.050 Uiso 1 1 calc R
C13B C 0.9007(2) 0.61086(17) 0.13539(17) 0.0292(5) Uani 1 1 d .
H13B H 0.8842 0.5740 0.1964 0.035 Uiso 1 1 calc R
C14B C 0.7987(3) 0.58044(19) 0.07649(19) 0.0378(6) Uani 1 1 d .
H14D H 0.7952 0.5103 0.0814 0.057 Uiso 1 1 calc R
H14E H 0.8173 0.6067 0.0135 0.057 Uiso 1 1 calc R
H14F H 0.7183 0.6048 0.0968 0.057 Uiso 1 1 calc R
C15B C 1.0288(3) 0.5792(2) 0.1031(2) 0.0467(7) Uani 1 1 d .
H15D H 1.0313 0.5091 0.1082 0.070 Uiso 1 1 calc R
H15E H 1.0923 0.6022 0.1403 0.070 Uiso 1 1 calc R
H15F H 1.0451 0.6061 0.0399 0.070 Uiso 1 1 calc R
C16B C 0.8960(2) 0.80691(17) 0.03938(15) 0.0271(5) Uani 1 1 d .
H16B H 0.8468 0.7694 0.0005 0.033 Uiso 1 1 calc R
C17B C 1.0274(3) 0.8206(2) -0.00359(19) 0.0463(7) Uani 1 1 d .
H17D H 1.0230 0.8531 -0.0653 0.069 Uiso 1 1 calc R
H17E H 1.0668 0.7579 -0.0050 0.069 Uiso 1 1 calc R
H17F H 1.0766 0.8596 0.0320 0.069 Uiso 1 1 calc R
C18B C 0.8333(2) 0.90393(18) 0.04179(18) 0.0350(6) Uani 1 1 d .
H18D H 0.8320 0.9378 -0.0196 0.052 Uiso 1 1 calc R
H18E H 0.8797 0.9421 0.0797 0.052 Uiso 1 1 calc R
H18F H 0.7478 0.8942 0.0668 0.052 Uiso 1 1 calc R
C22B C 1.0090(2) 0.67088(17) 0.32670(16) 0.0264(5) Uani 1 1 d .
C23B C 1.1614(2) 0.78021(18) 0.20617(16) 0.0291(5) Uani 1 1 d .

loop_
_atom_site_aniso_label
_atom_site_aniso_U_11
_atom_site_aniso_U_22
_atom_site_aniso_U_33
_atom_site_aniso_U_23
_atom_site_aniso_U_13
_atom_site_aniso_U_12
Fe1 0.01444(16) 0.01912(17) 0.01665(17) -0.00321(12) -0.00149(12) 0.00033(13)
P1A 0.0185(3) 0.0201(3) 0.0165(3) -0.0023(2) -0.0008(2) 0.0019(2)
P2A 0.0173(3) 0.0203(3) 0.0177(3) -0.0036(2) -0.0013(2) 0.0004(2)
O1A 0.0226(8) 0.0314(8) 0.0204(8) -0.0087(6) -0.0035(6) 0.0021(7)
O2A 0.0182(7) 0.0328(9) 0.0219(8) -0.0077(6) 0.0022(6) -0.0027(7)
O22A 0.0423(10) 0.0283(9) 0.0301(9) 0.0061(7) 0.0027(8) 0.0034(8)
O23A 0.0233(9) 0.0647(13) 0.0438(11) -0.0138(9) -0.0119(8) -0.0034(9)
C1A 0.0174(10) 0.0199(10) 0.0221(11) -0.0015(8) -0.0041(8) 0.0005(9)
C2A 0.0216(11) 0.0228(11) 0.0246(12) -0.0030(9) -0.0044(9) 0.0016(9)
C3A 0.0268(12) 0.0307(12) 0.0304(13) -0.0084(10) -0.0101(10) 0.0012(10)
C4A 0.0197(11) 0.0304(12) 0.0405(14) -0.0063(10) -0.0099(10) -0.0030(10)
C5A 0.0182(11) 0.0296(12) 0.0338(13) -0.0035(10) -0.0019(9) 0.0003(10)
C6A 0.0206(11) 0.0200(10) 0.0228(11) -0.0020(8) -0.0034(9) 0.0001(9)
C7A 0.0277(12) 0.0290(12) 0.0210(11) -0.0002(9) 0.0040(9) 0.0025(10)
C8A 0.0259(14) 0.124(3) 0.0437(18) 0.035(2) -0.0002(12) -0.0153(18)
C9A 0.138(4) 0.052(2) 0.0413(19) -0.0187(15) 0.055(2) -0.023(2)
C10A 0.0346(13) 0.0204(11) 0.0252(12) -0.0011(9) 0.0009(10) 0.0054(10)
C11A 0.0341(14) 0.0290(13) 0.0549(18) 0.0082(12) -0.0071(12) 0.0097(12)
C12A 0.0441(15) 0.0232(12) 0.0338(14) 0.0034(10) -0.0065(11) -0.0029(11)
C13A 0.0267(11) 0.0245(11) 0.0262(12) -0.0059(9) 0.0019(9) 0.0061(10)
C14A 0.0306(13) 0.0289(13) 0.0360(14) 0.0004(10) -0.0015(10) 0.0071(11)
C15A 0.0361(14) 0.0242(12) 0.0451(16) -0.0076(11) -0.0023(11) -0.0036(11)
C16A 0.0306(12) 0.0318(12) 0.0182(11) -0.0038(9) -0.0017(9) 0.0025(10)
C17A 0.0406(15) 0.0457(15) 0.0308(14) -0.0054(11) -0.0127(11) -0.0027(13)
C18A 0.075(2) 0.0336(14) 0.0220(13) 0.0065(10) -0.0088(13) -0.0065(14)
C22A 0.0193(10) 0.0242(11) 0.0257(12) -0.0072(10) 0.0006(9) -0.0006(9)
C23A 0.0254(12) 0.0316(12) 0.0237(12) -0.0061(9) 0.0013(9) -0.0001(10)
Fe2 0.01509(17) 0.02281(18) 0.01932(18) -0.00519(13) 0.00000(12) -0.00063(14)
P1B 0.0160(3) 0.0217(3) 0.0216(3) -0.0046(2) -0.0015(2) -0.0014(2)
P2B 0.0199(3) 0.0222(3) 0.0207(3) -0.0053(2) -0.0024(2) -0.0004(2)
O1B 0.0189(7) 0.0300(8) 0.0226(8) -0.0088(6) 0.0001(6) -0.0022(7)
O2B 0.0193(7) 0.0325(9) 0.0245(8) -0.0088(7) -0.0025(6) -0.0029(7)
O22B 0.0498(11) 0.0274(9) 0.0427(11) 0.0023(8) -0.0105(9) -0.0032(9)
O23B 0.0240(9) 0.0738(15) 0.0412(11) -0.0193(10) 0.0091(8) -0.0005(9)
C1B 0.0161(10) 0.0190(10) 0.0206(11) -0.0001(8) 0.0006(8) -0.0002(9)
C2B 0.0195(10) 0.0203(10) 0.0226(11) -0.0004(8) -0.0018(8) -0.0018(9)
C3B 0.0232(11) 0.0228(11) 0.0267(12) -0.0049(9) 0.0048(9) -0.0016(9)
C4B 0.0182(11) 0.0264(12) 0.0332(13) -0.0030(9) 0.0062(9) 0.0023(10)
C5B 0.0171(10) 0.0263(12) 0.0325(13) -0.0015(9) -0.0033(9) -0.0025(9)
C6B 0.0211(10) 0.0194(10) 0.0204(11) -0.0011(8) -0.0003(8) -0.0021(9)
C7B 0.0264(11) 0.0278(12) 0.0251(12) -0.0032(9) -0.0070(9) 0.0010(10)
C8B 0.0265(12) 0.0343(13) 0.0357(14) -0.0008(11) -0.0088(10) 0.0039(11)
C9B 0.0596(18) 0.0418(15) 0.0383(16) -0.0157(12) -0.0250(14) 0.0119(14)
C10B 0.0228(11) 0.0223(11) 0.0345(13) -0.0046(9) -0.0032(9) -0.0045(10)
C11B 0.0238(13) 0.0315(14) 0.085(2) 0.0014(14) 0.0057(13) -0.0076(12)
C12B 0.0342(13) 0.0267(12) 0.0381(14) 0.0002(10) -0.0041(11) -0.0015(11)
C13B 0.0345(13) 0.0245(12) 0.0302(13) -0.0070(9) -0.0077(10) -0.0003(10)
C14B 0.0388(14) 0.0308(13) 0.0470(16) -0.0137(12) -0.0134(12) -0.0038(12)
C15B 0.0388(15) 0.0376(15) 0.070(2) -0.0261(14) -0.0144(14) 0.0117(13)
C16B 0.0311(12) 0.0287(12) 0.0219(12) -0.0040(9) -0.0024(9) 0.0024(10)
C17B 0.0457(16) 0.0553(18) 0.0330(15) 0.0093(13) 0.0122(12) 0.0108(14)
C18B 0.0384(14) 0.0314(13) 0.0342(14) -0.0001(11) -0.0029(11) 0.0037(12)
C22B 0.0244(11) 0.0287(13) 0.0279(12) -0.0096(10) -0.0034(9) 0.0021(10)
C23B 0.0253(12) 0.0379(14) 0.0255(12) -0.0090(10) -0.0015(10) 0.0007(11)

loop_
_atom_type_symbol
_atom_type_description
_atom_type_scat_dispersion_real
_atom_type_scat_dispersion_imag
_atom_type_scat_source
C C 0.0181 0.0091 'International Tables Vol C Tables 4.2.6.8 and 6.1.1.4'
H H 0.0000 0.0000 'International Tables Vol C Tables 4.2.6.8 and 6.1.1.4'
O O 0.0492 0.0322 'International Tables Vol C Tables 4.2.6.8 and 6.1.1.4'
P P 0.2955 0.4335 'International Tables Vol C Tables 4.2.6.8 and 6.1.1.4'
Fe Fe -1.1336 3.1974 'International Tables Vol C Tables 4.2.6.8 and 6.1.1.4'

loop_
_geom_angle_atom_site_label_1
_geom_angle_atom_site_label_2
_geom_angle_atom_site_label_3
_geom_angle
C23A Fe1 C22A 100.31(11)
C23A Fe1 C1A 167.04(10)
C22A Fe1 C1A 92.63(9)
C23A Fe1 P1A 99.81(8)
C22A Fe1 P1A 91.47(7)
C1A Fe1 P1A 79.11(6)
C23A Fe1 P2A 98.17(8)
C22A Fe1 P2A 100.20(7)
C1A Fe1 P2A 79.93(6)
P1A Fe1 P2A 156.41(3)
C23A Fe1 H1 85.1(10)
C22A Fe1 H1 174.3(10)
C1A Fe1 H1 81.9(10)
P1A Fe1 H1 85.8(9)
P2A Fe1 H1 80.7(9)
O1A P1A C7A 99.66(10)
O1A P1A C10A 100.69(10)
C7A P1A C10A 106.86(11)
O1A P1A Fe1 106.74(6)
C7A P1A Fe1 118.93(8)
C10A P1A Fe1 120.27(8)
O2A P2A C16A 98.09(10)
O2A P2A C13A 100.29(9)
C16A P2A C13A 103.88(11)
O2A P2A Fe1 107.22(6)
C16A P2A Fe1 122.36(8)
C13A P2A Fe1 120.51(8)
C2A O1A P1A 111.47(13)
C6A O2A P2A 113.26(13)
C2A C1A C6A 116.0(2)
C2A C1A Fe1 121.90(16)
C6A C1A Fe1 122.03(16)
C1A C2A C3A 123.4(2)
C1A C2A O1A 116.53(19)
C3A C2A O1A 120.1(2)
C4A C3A C2A 118.0(2)
C4A C3A H3A 121.0
C2A C3A H3A 121.0
C3A C4A C5A 121.0(2)
C3A C4A H4A 119.5
C5A C4A H4A 119.5
C6A C5A C4A 118.2(2)
C6A C5A H5A 120.9
C4A C5A H5A 120.9
C5A C6A O2A 119.9(2)
C5A C6A C1A 123.2(2)
O2A C6A C1A 116.85(19)
C9A C7A C8A 112.0(3)
C9A C7A P1A 113.96(19)
C8A C7A P1A 112.39(18)
C9A C7A H7A 105.9
C8A C7A H7A 105.9
P1A C7A H7A 105.9
C7A C8A H8A 109.5
C7A C8A H8B 109.5
H8A C8A H8B 109.5
C7A C8A H8C 109.5
H8A C8A H8C 109.5
H8B C8A H8C 109.5
C7A C9A H9A 109.5
C7A C9A H9B 109.5
H9A C9A H9B 109.5
C7A C9A H9C 109.5
H9A C9A H9C 109.5
H9B C9A H9C 109.5
C12A C10A C11A 110.5(2)
C12A C10A P1A 110.68(16)
C11A C10A P1A 111.58(17)
C12A C10A H10A 108.0
C11A C10A H10A 108.0
P1A C10A H10A 108.0
C10A C11A H11A 109.5
C10A C11A H11B 109.5
H11A C11A H11B 109.5
C10A C11A H11C 109.5
H11A C11A H11C 109.5
H11B C11A H11C 109.5
C10A C12A H12A 109.5
C10A C12A H12B 109.5
H12A C12A H12B 109.5
C10A C12A H12C 109.5
H12A C12A H12C 109.5
H12B C12A H12C 109.5
C15A C13A C14A 110.4(2)
C15A C13A P2A 112.40(16)
C14A C13A P2A 109.50(16)
C15A C13A H13A 108.1
C14A C13A H13A 108.1
P2A C13A H13A 108.1
C13A C14A H14A 109.5
C13A C14A H14B 109.5
H14A C14A H14B 109.5
C13A C14A H14C 109.5
H14A C14A H14C 109.5
H14B C14A H14C 109.5
C13A C15A H15A 109.5
C13A C15A H15B 109.5
H15A C15A H15B 109.5
C13A C15A H15C 109.5
H15A C15A H15C 109.5
H15B C15A H15C 109.5
C17A C16A C18A 111.3(2)
C17A C16A P2A 113.67(17)
C18A C16A P2A 111.46(17)
C17A C16A H16A 106.7
C18A C16A H16A 106.7
P2A C16A H16A 106.7
C16A C17A H17A 109.5
C16A C17A H17B 109.5
H17A C17A H17B 109.5
C16A C17A H17C 109.5
H17A C17A H17C 109.5
H17B C17A H17C 109.5
C16A C18A H18A 109.5
C16A C18A H18B 109.5
H18A C18A H18B 109.5
C16A C18A H18C 109.5
H18A C18A H18C 109.5
H18B C18A H18C 109.5
O22A C22A Fe1 176.0(2)
O23A C23A Fe1 177.5(2)
C23B Fe2 C22B 98.96(11)
C23B Fe2 C1B 168.81(10)
C22B Fe2 C1B 92.04(9)
C23B Fe2 P1B 96.91(8)
C22B Fe2 P1B 94.26(8)
C1B Fe2 P1B 80.15(7)
C23B Fe2 P2B 100.78(8)
C22B Fe2 P2B 95.53(8)
C1B Fe2 P2B 80.03(7)
P1B Fe2 P2B 158.16(3)
C23B Fe2 H2 85.3(9)
C22B Fe2 H2 175.5(9)
C1B Fe2 H2 83.7(9)
P1B Fe2 H2 83.7(10)
P2B Fe2 H2 85.1(10)
O1B P1B C10B 99.14(9)
O1B P1B C7B 100.29(9)
C10B P1B C7B 106.92(11)
O1B P1B Fe2 107.47(6)
C10B P1B Fe2 122.03(8)
C7B P1B Fe2 117.18(8)
O2B P2B C13B 99.56(10)
O2B P2B C16B 101.00(10)
C13B P2B C16B 106.02(11)
O2B P2B Fe2 107.15(6)
C13B P2B Fe2 118.37(8)
C16B P2B Fe2 121.14(8)
C2B O1B P1B 112.77(13)
C6B O2B P2B 112.71(13)
C6B C1B C2B 116.25(19)
C6B C1B Fe2 121.95(16)
C2B C1B Fe2 121.78(16)
C3B C2B C1B 123.1(2)
C3B C2B O1B 119.71(19)
C1B C2B O1B 117.16(18)
C4B C3B C2B 118.2(2)
C4B C3B H3B 120.9
C2B C3B H3B 120.9
C3B C4B C5B 121.3(2)
C3B C4B H4B 119.3
C5B C4B H4B 119.3
C4B C5B C6B 117.7(2)
C4B C5B H5B 121.1
C6B C5B H5B 121.1
C1B C6B C5B 123.4(2)
C1B C6B O2B 117.40(18)
C5B C6B O2B 119.2(2)
C9B C7B C8B 111.7(2)
C9B C7B P1B 114.09(17)
C8B C7B P1B 112.47(16)
C9B C7B H7B 106.0
C8B C7B H7B 106.0
P1B C7B H7B 106.0
C7B C8B H8D 109.5
C7B C8B H8E 109.5
H8D C8B H8E 109.5
C7B C8B H8F 109.5
H8D C8B H8F 109.5
H8E C8B H8F 109.5
C7B C9B H9D 109.5
C7B C9B H9E 109.5
H9D C9B H9E 109.5
C7B C9B H9F 109.5
H9D C9B H9F 109.5
H9E C9B H9F 109.5
C11B C10B C12B 110.5(2)
C11B C10B P1B 113.32(17)
C12B C10B P1B 110.28(16)
C11B C10B H10B 107.5
C12B C10B H10B 107.5
P1B C10B H10B 107.5
C10B C11B H11D 109.5
C10B C11B H11E 109.5
H11D C11B H11E 109.5
C10B C11B H11F 109.5
H11D C11B H11F 109.5
H11E C11B H11F 109.5
C10B C12B H12D 109.5
C10B C12B H12E 109.5
H12D C12B H12E 109.5
C10B C12B H12F 109.5
H12D C12B H12F 109.5
H12E C12B H12F 109.5
C15B C13B C14B 111.4(2)
C15B C13B P2B 112.60(18)
C14B C13B P2B 114.67(17)
C15B C13B H13B 105.8
C14B C13B H13B 105.8
P2B C13B H13B 105.8
C13B C14B H14D 109.5
C13B C14B H14E 109.5
H14D C14B H14E 109.5
C13B C14B H14F 109.5
H14D C14B H14F 109.5
H14E C14B H14F 109.5
C13B C15B H15D 109.5
C13B C15B H15E 109.5
H15D C15B H15E 109.5
C13B C15B H15F 109.5
H15D C15B H15F 109.5
H15E C15B H15F 109.5
C18B C16B C17B 110.1(2)
C18B C16B P2B 111.41(16)
C17B C16B P2B 111.53(17)
C18B C16B H16B 107.9
C17B C16B H16B 107.9
P2B C16B H16B 107.9
C16B C17B H17D 109.5
C16B C17B H17E 109.5
H17D C17B H17E 109.5
C16B C17B H17F 109.5
H17D C17B H17F 109.5
H17E C17B H17F 109.5
C16B C18B H18D 109.5
C16B C18B H18E 109.5
H18D C18B H18E 109.5
C16B C18B H18F 109.5
H18D C18B H18F 109.5
H18E C18B H18F 109.5
O22B C22B Fe2 178.8(2)
O23B C23B Fe2 177.8(2)

loop_
_geom_bond_atom_site_label_1
_geom_bond_atom_site_label_2
_geom_bond_distance
Fe1 C23A 1.777(2)
Fe1 C22A 1.798(2)
Fe1 C1A 1.997(2)
Fe1 P1A 2.1826(6)
Fe1 P2A 2.1869(6)
Fe1 H1 1.41(2)
P1A O1A 1.6575(15)
P1A C7A 1.837(2)
P1A C10A 1.843(2)
P2A O2A 1.6581(15)
P2A C16A 1.838(2)
P2A C13A 1.843(2)
O1A C2A 1.401(3)
O2A C6A 1.387(3)
O22A C22A 1.144(3)
O23A C23A 1.148(3)
C1A C2A 1.384(3)
C1A C6A 1.391(3)
C2A C3A 1.391(3)
C3A C4A 1.388(3)
C3A H3A 0.9500
C4A C5A 1.392(3)
C4A H4A 0.9500
C5A C6A 1.384(3)
C5A H5A 0.9500
C7A C9A 1.515(4)
C7A C8A 1.520(4)
C7A H7A 1.0000
C8A H8A 0.9800
C8A H8B 0.9800
C8A H8C 0.9800
C9A H9A 0.9800
C9A H9B 0.9800
C9A H9C 0.9800
C10A C12A 1.526(3)
C10A C11A 1.530(3)
C10A H10A 1.0000
C11A H11A 0.9800
C11A H11B 0.9800
C11A H11C 0.9800
C12A H12A 0.9800
C12A H12B 0.9800
C12A H12C 0.9800
C13A C15A 1.526(3)
C13A C14A 1.535(3)
C13A H13A 1.0000
C14A H14A 0.9800
C14A H14B 0.9800
C14A H14C 0.9800
C15A H15A 0.9800
C15A H15B 0.9800
C15A H15C 0.9800
C16A C17A 1.523(3)
C16A C18A 1.525(3)
C16A H16A 1.0000
C17A H17A 0.9800
C17A H17B 0.9800
C17A H17C 0.9800
C18A H18A 0.9800
C18A H18B 0.9800
C18A H18C 0.9800
Fe2 C23B 1.772(2)
Fe2 C22B 1.794(2)
Fe2 C1B 1.995(2)
Fe2 P1B 2.1843(6)
Fe2 P2B 2.1885(6)
Fe2 H2 1.44(2)
P1B O1B 1.6579(15)
P1B C10B 1.842(2)
P1B C7B 1.845(2)
P2B O2B 1.6588(16)
P2B C13B 1.843(2)
P2B C16B 1.844(2)
O1B C2B 1.397(3)
O2B C6B 1.397(3)
O22B C22B 1.147(3)
O23B C23B 1.150(3)
C1B C6B 1.380(3)
C1B C2B 1.392(3)
C2B C3B 1.388(3)
C3B C4B 1.386(3)
C3B H3B 0.9500
C4B C5B 1.392(3)
C4B H4B 0.9500
C5B C6B 1.395(3)
C5B H5B 0.9500
C7B C9B 1.528(3)
C7B C8B 1.538(3)
C7B H7B 1.0000
C8B H8D 0.9800
C8B H8E 0.9800
C8B H8F 0.9800
C9B H9D 0.9800
C9B H9E 0.9800
C9B H9F 0.9800
C10B C11B 1.520(3)
C10B C12B 1.535(3)
C10B H10B 1.0000
C11B H11D 0.9800
C11B H11E 0.9800
C11B H11F 0.9800
C12B H12D 0.9800
C12B H12E 0.9800
C12B H12F 0.9800
C13B C15B 1.525(4)
C13B C14B 1.530(3)
C13B H13B 1.0000
C14B H14D 0.9800
C14B H14E 0.9800
C14B H14F 0.9800
C15B H15D 0.9800
C15B H15E 0.9800
C15B H15F 0.9800
C16B C18B 1.525(3)
C16B C17B 1.529(3)
C16B H16B 1.0000
C17B H17D 0.9800
C17B H17E 0.9800
C17B H17F 0.9800
C18B H18D 0.9800
C18B H18E 0.9800
C18B H18F 0.9800

loop_
_geom_torsion_atom_site_label_1
_geom_torsion_atom_site_label_2
_geom_torsion_atom_site_label_3
_geom_torsion_atom_site_label_4
_geom_torsion
C23A Fe1 P1A O1A -176.45(10)
C22A Fe1 P1A O1A -75.72(9)
C1A Fe1 P1A O1A 16.67(9)
P2A Fe1 P1A O1A 44.39(9)
C23A Fe1 P1A C7A -64.96(12)
C22A Fe1 P1A C7A 35.77(11)
C1A Fe1 P1A C7A 128.17(11)
P2A Fe1 P1A C7A 155.88(10)
C23A Fe1 P1A C10A 69.98(12)
C22A Fe1 P1A C10A 170.71(12)
C1A Fe1 P1A C10A -96.89(11)
P2A Fe1 P1A C10A -69.18(11)
C23A Fe1 P2A O2A -161.19(10)
C22A Fe1 P2A O2A 96.71(9)
C1A Fe1 P2A O2A 5.83(9)
P1A Fe1 P2A O2A -21.80(9)
C23A Fe1 P2A C16A -49.42(12)
C22A Fe1 P2A C16A -151.52(12)
C1A Fe1 P2A C16A 117.60(11)
P1A Fe1 P2A C16A 89.96(11)
C23A Fe1 P2A C13A 85.25(12)
C22A Fe1 P2A C13A -16.85(12)
C1A Fe1 P2A C13A -107.73(11)
P1A Fe1 P2A C13A -135.37(10)
C7A P1A O1A C2A -145.68(15)
C10A P1A O1A C2A 104.96(15)
Fe1 P1A O1A C2A -21.38(15)
C16A P2A O2A C6A -136.67(15)
C13A P2A O2A C6A 117.54(15)
Fe1 P2A O2A C6A -9.07(15)
C23A Fe1 C1A C2A -98.3(4)
C22A Fe1 C1A C2A 79.14(19)
P1A Fe1 C1A C2A -11.85(17)
P2A Fe1 C1A C2A 179.04(19)
C23A Fe1 C1A C6A 80.1(5)
C22A Fe1 C1A C6A -102.43(19)
P1A Fe1 C1A C6A 166.57(18)
P2A Fe1 C1A C6A -2.53(17)
C6A C1A C2A C3A 1.9(3)
Fe1 C1A C2A C3A -179.55(18)
C6A C1A C2A O1A -177.06(18)
Fe1 C1A C2A O1A 1.5(3)
P1A O1A C2A C1A 14.2(2)
P1A O1A C2A C3A -164.86(18)
C1A C2A C3A C4A 0.1(4)
O1A C2A C3A C4A 179.1(2)
C2A C3A C4A C5A -1.3(4)
C3A C4A C5A C6A 0.3(4)
C4A C5A C6A O2A -176.9(2)
C4A C5A C6A C1A 2.0(3)
P2A O2A C6A C5A -173.12(17)
P2A O2A C6A C1A 7.9(2)
C2A C1A C6A C5A -3.0(3)
Fe1 C1A C6A C5A 178.45(17)
C2A C1A C6A O2A 175.89(18)
Fe1 C1A C6A O2A -2.6(3)
O1A P1A C7A C9A -55.6(3)
C10A P1A C7A C9A 48.8(3)
Fe1 P1A C7A C9A -170.9(2)
O1A P1A C7A C8A 175.5(2)
C10A P1A C7A C8A -80.1(2)
Fe1 P1A C7A C8A 60.2(2)
O1A P1A C10A C12A -53.43(18)
C7A P1A C10A C12A -157.06(17)
Fe1 P1A C10A C12A 63.28(19)
O1A P1A C10A C11A -176.87(17)
C7A P1A C10A C11A 79.51(19)
Fe1 P1A C10A C11A -60.15(19)
O2A P2A C13A C15A -168.08(17)
C16A P2A C13A C15A 90.83(19)
Fe1 P2A C13A C15A -50.9(2)
O2A P2A C13A C14A -44.98(17)
C16A P2A C13A C14A -146.07(17)
Fe1 P2A C13A C14A 72.16(17)
O2A P2A C16A C17A -162.79(18)
C13A P2A C16A C17A -60.0(2)
Fe1 P2A C16A C17A 80.84(19)
O2A P2A C16A C18A 70.5(2)
C13A P2A C16A C18A 173.27(19)
Fe1 P2A C16A C18A -45.9(2)
C23A Fe1 C22A O22A 103(3)
C1A Fe1 C22A O22A -77(3)
P1A Fe1 C22A O22A 3(3)
P2A Fe1 C22A O22A -157(3)
C22A Fe1 C23A O23A -176(100)
C1A Fe1 C23A O23A 1(5)
P1A Fe1 C23A O23A -83(5)
P2A Fe1 C23A O23A 82(5)
C23B Fe2 P1B O1B 175.15(10)
C22B Fe2 P1B O1B -85.27(10)
C1B Fe2 P1B O1B 6.06(8)
P2B Fe2 P1B O1B 31.18(10)
C23B Fe2 P1B C10B 61.99(12)
C22B Fe2 P1B C10B 161.57(11)
C1B Fe2 P1B C10B -107.10(11)
P2B Fe2 P1B C10B -81.98(11)
C23B Fe2 P1B C7B -73.00(12)
C22B Fe2 P1B C7B 26.58(11)
C1B Fe2 P1B C7B 117.91(11)
P2B Fe2 P1B C7B 143.03(10)
C23B Fe2 P2B O2B -175.60(10)
C22B Fe2 P2B O2B 84.16(10)
C1B Fe2 P2B O2B -6.95(9)
P1B Fe2 P2B O2B -32.07(10)
C23B Fe2 P2B C13B 73.05(13)
C22B Fe2 P2B C13B -27.19(12)
C1B Fe2 P2B C13B -118.30(11)
P1B Fe2 P2B C13B -143.42(11)
C23B Fe2 P2B C16B -60.79(12)
C22B Fe2 P2B C16B -161.03(11)
C1B Fe2 P2B C16B 107.86(11)
P1B Fe2 P2B C16B 82.74(11)
C10B P1B O1B C2B 119.12(15)
C7B P1B O1B C2B -131.68(15)
Fe2 P1B O1B C2B -8.74(15)
C13B P2B O2B C6B 133.03(15)
C16B P2B O2B C6B -118.44(15)
Fe2 P2B O2B C6B 9.24(15)
C23B Fe2 C1B C6B 99.7(5)
C22B Fe2 C1B C6B -90.65(18)
P1B Fe2 C1B C6B 175.38(18)
P2B Fe2 C1B C6B 4.61(16)
C23B Fe2 C1B C2B -78.9(5)
C22B Fe2 C1B C2B 90.71(19)
P1B Fe2 C1B C2B -3.26(16)
P2B Fe2 C1B C2B -174.04(18)
C6B C1B C2B C3B 0.5(3)
Fe2 C1B C2B C3B 179.25(17)
C6B C1B C2B O1B 179.82(18)
Fe2 C1B C2B O1B -1.5(3)
P1B O1B C2B C3B -173.68(16)
P1B O1B C2B C1B 7.0(2)
C1B C2B C3B C4B -0.4(3)
O1B C2B C3B C4B -179.65(19)
C2B C3B C4B C5B -0.1(3)
C3B C4B C5B C6B 0.4(3)
C2B C1B C6B C5B -0.2(3)
Fe2 C1B C6B C5B -178.94(17)
C2B C1B C6B O2B 178.77(18)
Fe2 C1B C6B O2B 0.1(3)
C4B C5B C6B C1B -0.2(3)
C4B C5B C6B O2B -179.19(19)
P2B O2B C6B C1B -6.6(2)
P2B O2B C6B C5B 172.45(16)
O1B P1B C7B C9B -62.4(2)
C10B P1B C7B C9B 40.5(2)
Fe2 P1B C7B C9B -178.26(17)
O1B P1B C7B C8B 169.09(17)
C10B P1B C7B C8B -87.97(19)
Fe2 P1B C7B C8B 53.22(19)
O1B P1B C10B C11B 171.5(2)
C7B P1B C10B C11B 67.8(2)
Fe2 P1B C10B C11B -71.1(2)
O1B P1B C10B C12B -64.04(18)
C7B P1B C10B C12B -167.81(17)
Fe2 P1B C10B C12B 53.31(19)
O2B P2B C13B C15B -179.60(19)
C16B P2B C13B C15B 75.9(2)
Fe2 P2B C13B C15B -64.1(2)
O2B P2B C13B C14B 51.6(2)
C16B P2B C13B C14B -52.9(2)
Fe2 P2B C13B C14B 167.11(16)
O2B P2B C16B C18B 49.54(19)
C13B P2B C16B C18B 152.94(18)
Fe2 P2B C16B C18B -68.39(19)
O2B P2B C16B C17B 173.00(18)
C13B P2B C16B C17B -83.6(2)
Fe2 P2B C16B C17B 55.1(2)
C23B Fe2 C22B O22B 116(10)
C1B Fe2 C22B O22B -62(10)
P1B Fe2 C22B O22B 18(10)
P2B Fe2 C22B O22B -142(10)
C22B Fe2 C23B O23B -132(6)
C1B Fe2 C23B O23B 37(6)
P1B Fe2 C23B O23B -37(6)
P2B Fe2 C23B O23B 130(6)
